data_7718842
loop_
_publ_author_name
'Deuter, Katharina L.'
'Vollmar, Katharina'
'Rieser, Jan'
'Linseis, Michael'
'Winter, Rainer F.'

_publ_section_title
;
 The influence of charge transfer on the emissive properties of pyridine
 dipyrrolide bismuth complexes.
;
_journal_issue 25
_journal_name_full 'Dalton transactions (Cambridge, England : 2003)'
_journal_page_first 9921
_journal_page_last 9929
_journal_paper_doi 10.1039/d5dt00869g
_journal_volume 54
_journal_year 2025
_chemical_formula_moiety '2(C20.5 H11.5 F6 N1.5), 0.5[C6H6]'
_chemical_formula_sum 'C44 H26 F12 N3'
_chemical_formula_weight 824.68
_space_group_crystal_system monoclinic
_space_group_IT_number 15
_space_group_name_Hall '-C 2yc'
_space_group_name_H-M_alt 'C 1 2/c 1'
_atom_sites_solution_hydrogens geom
_atom_sites_solution_primary dual
_audit_creation_date 2025-02-07
_audit_creation_method
;
Olex2 1.5
(compiled 2024.02.16 svn.r378c4104 for OlexSys, GUI svn.r6928)
;
_audit_update_record
;
2025-04-09 deposited with the CCDC.	2025-05-28 downloaded from the CCDC.
;
_cell_angle_alpha 90
_cell_angle_beta 108.385(4)
_cell_angle_gamma 90
_cell_formula_units_Z 8
_cell_length_a 25.6962(13)
_cell_length_b 17.1867(8)
_cell_length_c 17.4886(9)
_cell_measurement_reflns_used 11244
_cell_measurement_temperature 100
_cell_measurement_theta_max 23.05
_cell_measurement_theta_min 2.37
_cell_volume 7329.3(7)
_computing_cell_refinement
;
X-Area Recipe 1.33.0.0 (STOE, 2015)
;
_computing_data_collection
;
X-Area WinXpose 2.0.22.0 (STOE, 2016)
;
_computing_data_reduction
;
X-Area Integrate 1.74.2.0 (STOE, 2018)
X-Area LANA 1.75.3.0 (STOE, 2018)
;
_computing_molecular_graphics 'Olex2 1.5 (Dolomanov et al., 2009)'
_computing_publication_material 'Olex2 1.5 (Dolomanov et al., 2009)'
_computing_structure_refinement 'SHELXL 2019/3 (Sheldrick, 2015)'
_computing_structure_solution 'SHELXT 2018/2 (Sheldrick, 2018)'
_diffrn_ambient_temperature 100
_diffrn_detector 'image plate (34 cm diameter)'
_diffrn_detector_area_resol_mean 6.67
_diffrn_detector_type 'STOE Imaging Plate'
_diffrn_measured_fraction_theta_full 0.999
_diffrn_measured_fraction_theta_max 0.984
_diffrn_measurement_details
;
 296 frames, detector distance = 60 mm
;
_diffrn_measurement_device '2-circle diffractometer'
_diffrn_measurement_device_type 'STOE IPDS 2T'
_diffrn_measurement_method 'rotation method, \w scans'
_diffrn_radiation_collimation '0.5 mm diameter, monocapillary'
_diffrn_radiation_monochromator 'plane graphite'
_diffrn_radiation_polarisn_norm 0
_diffrn_radiation_probe x-ray
_diffrn_radiation_type 'Mo K\a'
_diffrn_radiation_wavelength 0.71073
_diffrn_reflns_av_R_equivalents 0.0779
_diffrn_reflns_av_unetI/netI 0.0830
_diffrn_reflns_Laue_measured_fraction_full 0.999
_diffrn_reflns_Laue_measured_fraction_max 0.984
_diffrn_reflns_limit_h_max 31
_diffrn_reflns_limit_h_min -31
_diffrn_reflns_limit_k_max 21
_diffrn_reflns_limit_k_min -21
_diffrn_reflns_limit_l_max 21
_diffrn_reflns_limit_l_min -20
_diffrn_reflns_number 18693
_diffrn_reflns_point_group_measured_fraction_full 0.999
_diffrn_reflns_point_group_measured_fraction_max 0.984
_diffrn_reflns_theta_full 25.242
_diffrn_reflns_theta_max 26.027
_diffrn_reflns_theta_min 2.370
_diffrn_source 'Sealed Mo X-ray tube, 12 x 0.4 mm long-fine focus'
_diffrn_source_current 40
_diffrn_source_power 2.000
_diffrn_source_voltage 50
_exptl_absorpt_coefficient_mu 0.131
_exptl_absorpt_correction_T_max 0.9537
_exptl_absorpt_correction_T_min 0.3852
_exptl_absorpt_correction_type multi-scan
_exptl_absorpt_process_details
;
STOE LANA, absorption correction by scaling of reflection intensities.
J. Koziskova, F. Hahn, J. Richter, J. Kozisek, "Comparison of different
absorption corrections on the model structure of tetrakis(\m~2~-acetato)-
diaqua-di-copper(II)", Acta Chimica Slovaca, vol. 9, no. 2, 2016, pp. 136 - 140.
Afterwards a spherical absorption correction was performed within STOE LANA.
;
_exptl_crystal_colour yellow
_exptl_crystal_colour_primary red
_exptl_crystal_density_diffrn 1.495
_exptl_crystal_density_method 'not measured'
_exptl_crystal_description prism
_exptl_crystal_F_000 3352
_exptl_crystal_size_max 0.3
_exptl_crystal_size_mid 0.233
_exptl_crystal_size_min 0.15
_refine_diff_density_max 0.259
_refine_diff_density_min -0.352
_refine_diff_density_rms 0.056
_refine_ls_extinction_method none
_refine_ls_goodness_of_fit_ref 1.015
_refine_ls_hydrogen_treatment constr
_refine_ls_matrix_type full
_refine_ls_number_parameters 633
_refine_ls_number_reflns 7109
_refine_ls_number_restraints 114
_refine_ls_restrained_S_all 1.011
_refine_ls_R_factor_all 0.1949
_refine_ls_R_factor_gt 0.0787
_refine_ls_shift/su_max 0.000
_refine_ls_shift/su_mean 0.000
_refine_ls_structure_factor_coef Fsqd
_refine_ls_weighting_details 'w=1/[\s^2^(Fo^2^)+(0.1017P)^2^+6.7137P] where P=(Fo^2^+2Fc^2^)/3'
_refine_ls_weighting_scheme calc
_refine_ls_wR_factor_gt 0.1798
_refine_ls_wR_factor_ref 0.2405
_reflns_d_resolution_high 0.810
_reflns_d_resolution_low 8.613
_reflns_Friedel_coverage 0.000
_reflns_limit_h_max 31
_reflns_limit_h_min -31
_reflns_limit_k_max 21
_reflns_limit_k_min -21
_reflns_limit_l_max 21
_reflns_limit_l_min -20
_reflns_number_gt 2994
_reflns_number_total 7109
_reflns_threshold_expression 'I > 2\s(I)'
_cod_data_source_file d5dt00869g2.cif
_cod_data_source_block kvkd04_2
_cod_depositor_comments 'Adding full bibliography for 7718839--7718844.cif.'
_cod_original_cell_volume 7329.3(6)
_cod_database_code 7718842
_shelx_shelxl_version_number 2019/3
_shelx_space_group_comment
;
The symmetry employed for this shelxl refinement is uniquely defined
by the following loop, which should always be used as a source of
symmetry information in preference to the above space-group names.
They are only intended as comments.
;
_shelx_estimated_absorpt_t_max 0.981
_shelx_estimated_absorpt_t_min 0.962
_olex2_refinement_description
;
1. Restrained distances
 F9-C35 \\sim F9A-C35
 with sigma of 0.02
 F5-C21 \\sim F5A-C21
 with sigma of 0.02
 F6-C21 \\sim F6A-C21
 with sigma of 0.02
 F4-C21 \\sim F4A-C21
 with sigma of 0.02
 C35-F7 \\sim C35-F7A
 with sigma of 0.02
 C35-F8 \\sim C35-F8A
 with sigma of 0.02
2. Uiso/Uaniso restraints and constraints
Uanis(F7A) \\sim Ueq, Uanis(F8) \\sim Ueq, Uanis(F8A) \\sim Ueq, Uanis(F9)
\\sim Ueq, Uanis(F9A) \\sim Ueq, Uanis(F7) \\sim Ueq, Uanis(F4A) \\sim Ueq,
Uanis(F4) \\sim Ueq, Uanis(F5A) \\sim Ueq, Uanis(F5) \\sim Ueq, Uanis(F6A)
\\sim Ueq, Uanis(F6) \\sim Ueq: with sigma of 0.03 and sigma for terminal atoms
of 0.06
3. Rigid body (RIGU) restrains
 C45, C44, C43, C48, C47, C46
 with sigma for 1-2 distances of 0.004 and sigma for 1-3 distances of 0.004
4. Others
 Sof(F12A)=Sof(F11A)=Sof(F10A)=1-FVAR(1)
 Sof(F12)=Sof(F11)=Sof(F10)=FVAR(1)
 Sof(F7A)=Sof(F8A)=Sof(F9A)=1-FVAR(2)
 Sof(F9)=Sof(F7)=Sof(F8)=FVAR(2)
 Sof(F4A)=Sof(F5A)=Sof(F6A)=1-FVAR(3)
 Sof(F5)=Sof(F4)=Sof(F6)=FVAR(3)
 Fixed Sof: C45(0.5) H45(0.5) C46(0.5) H46(0.5) C47(0.5) H47(0.5) C48(0.5)
 H48(0.5) C43(0.5) H43(0.5) C44(0.5) H44(0.5)
5.a Aromatic/amide H refined with riding coordinates:
 N2(H2), N4(H4), C12(H12), C23(H23), C41(H41), C30(H30), C22(H22), C40(H40),
 C13(H13), C6(H6), C9(H9), C10(H10), C27(H27), C31(H31), C37(H37), C38(H38),
 C20(H20), C33(H33), C2(H2A), C19(H19), C34(H34), C1(H1), C17(H17), C16(H16),
 C45(H45), C46(H46), C47(H47), C48(H48), C43(H43), C44(H44)
5.b Fitted hexagon refined as free rotating group:
 C45(C46,C47,C48,C43,C44)
;
_olex2_submission_special_instructions 'No special instructions were received'

loop_
_space_group_symop_operation_xyz
'x, y, z'
'-x, y, -z+1/2'
'x+1/2, y+1/2, z'
'-x+1/2, y+1/2, -z+1/2'
'-x, -y, -z'
'x, -y, z-1/2'
'-x+1/2, -y+1/2, -z'
'x+1/2, -y+1/2, z-1/2'

loop_
_symmetry_equiv_pos_as_xyz
x,y,z
-x,y,1/2-z
-x,-y,-z
x,-y,1/2+z
1/2+x,1/2+y,z
1/2-x,1/2+y,1/2-z
1/2-x,1/2-y,-z
1/2+x,1/2-y,1/2+z

loop_
_atom_site_label
_atom_site_type_symbol
_atom_site_fract_x
_atom_site_fract_y
_atom_site_fract_z
_atom_site_U_iso_or_equiv
_atom_site_adp_type
_atom_site_occupancy
_atom_site_site_symmetry_order
_atom_site_calc_flag
_atom_site_refinement_flags_posn
_atom_site_refinement_flags_adp
_atom_site_refinement_flags_occupancy
_atom_site_disorder_assembly
_atom_site_disorder_group
F5 F 0.3975(6) -0.3140(9) 0.4943(11) 0.098(7) Uani 0.53(6) 1 d D U P A 1
F1 F 0.42251(16) 0.50595(17) 0.5521(2) 0.0985(11) Uani 1 1 d . . . . .
N2 N 0.45748(16) 0.1425(2) 0.3551(2) 0.0600(11) Uani 1 1 d . . . . .
H2 H 0.476470 0.171707 0.332101 0.072 Uiso 1 1 calc R U . . .
N3 N 0.500000 0.2585(3) 0.250000 0.0526(14) Uani 1 2 d S T P . .
N1 N 0.500000 0.0580(3) 0.250000 0.0595(15) Uani 1 2 d S T P . .
N4 N 0.40342(17) 0.1760(2) 0.1736(2) 0.0597(11) Uani 1 1 d . . . . .
H4 H 0.433277 0.147939 0.181429 0.072 Uiso 1 1 calc R U . . .
F4 F 0.3165(6) -0.2747(12) 0.4654(14) 0.082(5) Uani 0.53(6) 1 d D U P A 1
F6 F 0.3386(11) -0.3140(11) 0.3694(10) 0.095(5) Uani 0.53(6) 1 d D U P A 1
C24 C 0.4532(2) 0.3000(3) 0.2155(3) 0.0591(13) Uani 1 1 d . . . . .
F9 F 0.3235(7) -0.2164(5) 0.0691(11) 0.092(4) Uani 0.60(3) 1 d D U P B 1
C36 C 0.3243(2) 0.3560(3) 0.1656(3) 0.0573(12) Uani 1 1 d . . . . .
C8 C 0.4227(2) 0.2525(3) 0.4190(3) 0.0564(12) Uani 1 1 d . . . . .
C12 C 0.4539(2) 0.3859(3) 0.4305(3) 0.0604(13) Uani 1 1 d . . . . .
H12 H 0.479662 0.423766 0.425797 0.072 Uiso 1 1 calc R U . . .
C29 C 0.3383(2) 0.0636(3) 0.1373(3) 0.0587(13) Uani 1 1 d . . . . .
C7 C 0.4278(2) 0.1695(3) 0.4021(3) 0.0598(13) Uani 1 1 d . . . . .
C32 C 0.3149(2) -0.0949(3) 0.1231(3) 0.0596(13) Uani 1 1 d . . . . .
C18 C 0.3746(2) -0.1927(3) 0.4288(3) 0.0619(13) Uani 1 1 d . . . . .
C11 C 0.4102(2) 0.4079(3) 0.4543(3) 0.0602(13) Uani 1 1 d . . . . .
C3 C 0.4779(2) 0.0181(3) 0.2994(4) 0.0674(15) Uani 1 1 d . . . . .
C26 C 0.3477(2) 0.2766(3) 0.1646(3) 0.0594(13) Uani 1 1 d . . . . .
C25 C 0.4027(2) 0.2554(2) 0.1847(3) 0.0586(13) Uani 1 1 d . . . . .
C23 C 0.4525(2) 0.3807(2) 0.2100(3) 0.0600(13) Uani 1 1 d . . . . .
H23 H 0.420356 0.407578 0.179624 0.072 Uiso 1 1 calc R U . . .
C15 C 0.4040(2) -0.0418(3) 0.4077(3) 0.0612(13) Uani 1 1 d . . . . .
C35 C 0.3034(3) -0.1797(3) 0.1201(4) 0.0689(15) Uani 1 1 d D . . . .
C4 C 0.4531(2) 0.0620(2) 0.3490(3) 0.0613(14) Uani 1 1 d . . . . .
C41 C 0.3361(2) 0.3993(3) 0.2350(3) 0.0633(13) Uani 1 1 d . . . . .
H41 H 0.357554 0.377297 0.284799 0.076 Uiso 1 1 calc R U . . .
C5 C 0.4204(2) 0.0394(3) 0.3943(3) 0.0622(14) Uani 1 1 d . . . . .
C30 C 0.2895(2) 0.0361(3) 0.1423(3) 0.0609(13) Uani 1 1 d . . . . .
H30 H 0.263404 0.071464 0.150779 0.073 Uiso 1 1 calc R U . . .
F7 F 0.2530(5) -0.1987(8) 0.103(2) 0.143(9) Uani 0.60(3) 1 d D U P B 1
C22 C 0.500000 0.4207(4) 0.250000 0.063(2) Uani 1 2 d S T P . .
H22 H 0.500000 0.475978 0.250000 0.075 Uiso 1 2 calc R U P . .
C40 C 0.3168(2) 0.4750(3) 0.2331(3) 0.0636(14) Uani 1 1 d . . . . .
H40 H 0.325909 0.504970 0.281204 0.076 Uiso 1 1 calc R U . . .
C13 C 0.4607(2) 0.3085(2) 0.4133(3) 0.0571(12) Uani 1 1 d . . . . .
H13 H 0.491440 0.293459 0.397540 0.068 Uiso 1 1 calc R U . . .
F8 F 0.3312(8) -0.2121(6) 0.1892(5) 0.109(6) Uani 0.60(3) 1 d D U P B 1
C6 C 0.4049(2) 0.1066(3) 0.4273(3) 0.0639(14) Uani 1 1 d . . . . .
H6 H 0.382393 0.108111 0.461239 0.077 Uiso 1 1 calc R U . . .
C9 C 0.3780(2) 0.2765(3) 0.4427(3) 0.0654(14) Uani 1 1 d . . . . .
H9 H 0.351447 0.239338 0.445996 0.079 Uiso 1 1 calc R U . . .
C28 C 0.3513(2) 0.1472(3) 0.1490(3) 0.0619(13) Uani 1 1 d . . . . .
C10 C 0.3720(2) 0.3538(3) 0.4616(3) 0.0652(14) Uani 1 1 d . . . . .
H10 H 0.342251 0.369350 0.479322 0.078 Uiso 1 1 calc R U . . .
C27 C 0.3165(2) 0.2081(3) 0.1422(3) 0.0630(13) Uani 1 1 d . . . . .
H27 H 0.277566 0.205072 0.125133 0.076 Uiso 1 1 calc R U . . .
C14 C 0.4037(3) 0.4903(3) 0.4740(4) 0.0720(15) Uani 1 1 d . . . . .
C31 C 0.2776(2) -0.0429(3) 0.1352(3) 0.0634(14) Uani 1 1 d . . . . .
H31 H 0.243475 -0.061067 0.138743 0.076 Uiso 1 1 calc R U . . .
C39 C 0.2845(2) 0.5066(3) 0.1616(3) 0.0615(13) Uani 1 1 d . . . . .
C42 C 0.2667(3) 0.5890(3) 0.1586(4) 0.0757(16) Uani 1 1 d . . . . .
C37 C 0.2903(2) 0.3880(3) 0.0943(3) 0.0715(15) Uani 1 1 d . . . . .
H37 H 0.280359 0.358066 0.046142 0.086 Uiso 1 1 calc R U . . .
C21 C 0.3600(3) -0.2762(3) 0.4375(4) 0.0756(17) Uani 1 1 d D . . . .
F12 F 0.2821(9) 0.6267(9) 0.2262(9) 0.086(7) Uani 0.41(2) 1 d . . P C 1
C38 C 0.2707(2) 0.4635(3) 0.0931(3) 0.0756(16) Uani 1 1 d . . . . .
H38 H 0.247643 0.485128 0.044144 0.091 Uiso 1 1 calc R U . . .
C20 C 0.3571(2) -0.0731(3) 0.3568(3) 0.0717(15) Uani 1 1 d . . . . .
H20 H 0.334343 -0.042639 0.313819 0.086 Uiso 1 1 calc R U . . .
C33 C 0.3636(2) -0.0683(3) 0.1159(3) 0.0713(15) Uani 1 1 d . . . . .
H33 H 0.389255 -0.103834 0.106763 0.086 Uiso 1 1 calc R U . . .
F12A F 0.2404(10) 0.6160(6) 0.0884(5) 0.117(8) Uani 0.59(2) 1 d . . P C 2
C2 C 0.4785(2) -0.0635(3) 0.3016(4) 0.0870(19) Uani 1 1 d . . . . .
H2A H 0.464330 -0.090831 0.337913 0.104 Uiso 1 1 calc R U . . .
C19 C 0.3423(2) -0.1493(3) 0.3673(4) 0.0751(16) Uani 1 1 d . . . . .
H19 H 0.309605 -0.170894 0.331445 0.090 Uiso 1 1 calc R U . . .
C34 C 0.3750(2) 0.0106(3) 0.1220(4) 0.0762(16) Uani 1 1 d . . . . .
H34 H 0.408296 0.028861 0.115748 0.091 Uiso 1 1 calc R U . . .
C1 C 0.500000 -0.1031(4) 0.250000 0.101(3) Uani 1 2 d S T P . .
H1 H 0.500000 -0.158402 0.250001 0.122 Uiso 1 2 calc R U P . .
F11A F 0.2286(9) 0.5985(6) 0.1976(12) 0.132(6) Uani 0.59(2) 1 d . . P C 2
C17 C 0.4205(3) -0.1616(3) 0.4787(4) 0.101(2) Uani 1 1 d . . . . .
H17 H 0.443357 -0.192327 0.521318 0.121 Uiso 1 1 calc R U . . .
C16 C 0.4354(3) -0.0858(3) 0.4694(4) 0.101(2) Uani 1 1 d . . . . .
H16 H 0.467739 -0.064489 0.506389 0.121 Uiso 1 1 calc R U . . .
F10A F 0.3052(7) 0.6355(6) 0.1959(19) 0.183(13) Uani 0.59(2) 1 d . . P C 2
F11 F 0.2164(6) 0.5998(7) 0.128(2) 0.124(11) Uani 0.41(2) 1 d . . P C 1
F10 F 0.2936(12) 0.6302(6) 0.1135(13) 0.104(6) Uani 0.41(2) 1 d . . P C 1
F7A F 0.2693(10) -0.2009(11) 0.1557(16) 0.093(7) Uani 0.40(3) 1 d D U P B 2
F8A F 0.3454(6) -0.2245(9) 0.152(3) 0.148(13) Uani 0.40(3) 1 d D U P B 2
F9A F 0.281(2) -0.2045(13) 0.0446(8) 0.154(14) Uani 0.40(3) 1 d D U P B 2
F4A F 0.3096(8) -0.290(2) 0.439(3) 0.147(12) Uani 0.47(6) 1 d D U P A 2
F5A F 0.3929(8) -0.3117(10) 0.5006(7) 0.079(6) Uani 0.47(6) 1 d D U P A 2
F6A F 0.368(3) -0.3190(11) 0.3776(17) 0.123(11) Uani 0.47(6) 1 d D U P A 2
F3 F 0.43068(14) 0.53996(16) 0.4397(2) 0.0910(11) Uani 1 1 d . . . . .
F2 F 0.35149(14) 0.51492(16) 0.4483(2) 0.0831(10) Uani 1 1 d . . . . .
C45 C 0.4461(9) -0.3344(12) 0.2743(14) 0.120(8) Uani 0.5 1 d G . P D -1
H45 H 0.412465 -0.335051 0.286073 0.144 Uiso 0.5 1 calc R U P D -1
C46 C 0.4952(10) -0.3234(12) 0.3359(13) 0.093(6) Uani 0.5 1 d G . P D -1
H46 H 0.495173 -0.316596 0.389786 0.111 Uiso 0.5 1 calc R U P D -1
C47 C 0.5445(9) -0.3224(10) 0.3187(13) 0.079(5) Uani 0.5 1 d G . P D -1
H47 H 0.578065 -0.314944 0.360807 0.095 Uiso 0.5 1 calc R U P D -1
C48 C 0.5446(8) -0.3324(11) 0.2399(12) 0.082(4) Uani 0.5 1 d G . P D -1
H48 H 0.578251 -0.331747 0.228115 0.099 Uiso 0.5 1 calc R U P D -1
C43 C 0.4955(9) -0.3434(12) 0.1783(12) 0.083(5) Uani 0.5 1 d G . P D -1
H43 H 0.495544 -0.350203 0.124401 0.100 Uiso 0.5 1 calc R U P D -1
C44 C 0.4462(9) -0.3444(11) 0.1955(13) 0.088(5) Uani 0.5 1 d G . P D -1
H44 H 0.412651 -0.351855 0.153379 0.106 Uiso 0.5 1 calc R U P D -1

loop_
_atom_site_aniso_label
_atom_site_aniso_U_11
_atom_site_aniso_U_22
_atom_site_aniso_U_33
_atom_site_aniso_U_23
_atom_site_aniso_U_13
_atom_site_aniso_U_12
F5 0.060(9) 0.045(8) 0.170(17) 0.008(8) 0.010(8) -0.014(6)
F1 0.135(3) 0.069(2) 0.075(2) -0.0226(17) 0.008(2) 0.0051(19)
N2 0.062(3) 0.036(2) 0.083(3) 0.0047(19) 0.024(2) -0.0046(18)
N3 0.056(4) 0.035(3) 0.067(4) 0.000 0.020(3) 0.000
N1 0.061(4) 0.040(3) 0.081(4) 0.000 0.026(3) 0.000
N4 0.056(3) 0.041(2) 0.080(3) -0.0051(19) 0.017(2) 0.0004(19)
F4 0.075(8) 0.066(6) 0.102(9) 0.014(6) 0.023(7) -0.032(5)
F6 0.132(13) 0.053(5) 0.085(7) -0.007(4) 0.015(7) -0.041(7)
C24 0.066(3) 0.040(3) 0.071(3) 0.002(2) 0.019(3) 0.002(2)
F9 0.129(10) 0.046(4) 0.112(8) -0.020(5) 0.053(7) -0.007(5)
C36 0.066(3) 0.042(3) 0.061(3) 0.002(2) 0.016(3) 0.001(2)
C8 0.062(3) 0.043(3) 0.057(3) 0.006(2) 0.008(3) 0.002(2)
C12 0.079(4) 0.044(3) 0.051(3) 0.000(2) 0.010(3) -0.003(2)
C29 0.063(3) 0.044(3) 0.065(3) -0.007(2) 0.014(3) -0.003(2)
C7 0.065(3) 0.042(3) 0.070(3) 0.000(2) 0.019(3) -0.002(2)
C32 0.062(3) 0.048(3) 0.062(3) -0.006(2) 0.010(3) -0.001(3)
C18 0.074(4) 0.045(3) 0.062(3) 0.004(2) 0.016(3) -0.005(3)
C11 0.076(4) 0.048(3) 0.049(3) -0.005(2) 0.009(3) -0.002(3)
C3 0.070(4) 0.038(3) 0.097(4) 0.001(3) 0.030(3) -0.001(2)
C26 0.063(3) 0.047(3) 0.065(3) 0.001(2) 0.016(3) 0.003(2)
C25 0.069(4) 0.039(3) 0.066(3) -0.003(2) 0.020(3) 0.002(2)
C23 0.068(3) 0.037(2) 0.076(4) 0.005(2) 0.024(3) 0.005(2)
C15 0.067(4) 0.043(3) 0.073(4) 0.005(2) 0.020(3) -0.002(2)
C35 0.086(5) 0.050(3) 0.069(4) -0.005(3) 0.022(4) 0.009(3)
C4 0.064(3) 0.036(2) 0.082(4) 0.010(2) 0.020(3) 0.001(2)
C41 0.074(4) 0.050(3) 0.064(3) 0.001(2) 0.019(3) 0.007(3)
C5 0.066(3) 0.040(3) 0.076(4) 0.008(2) 0.016(3) -0.004(2)
C30 0.064(3) 0.046(3) 0.069(3) -0.004(2) 0.015(3) 0.003(2)
F7 0.068(6) 0.053(5) 0.30(3) -0.034(13) 0.040(11) -0.012(4)
C22 0.077(5) 0.035(3) 0.085(5) 0.000 0.037(5) 0.000
C40 0.075(4) 0.048(3) 0.064(3) -0.003(2) 0.015(3) 0.005(3)
C13 0.062(3) 0.045(3) 0.062(3) 0.001(2) 0.016(3) -0.004(2)
F8 0.171(17) 0.051(5) 0.089(7) -0.002(4) 0.019(6) 0.003(6)
C6 0.078(4) 0.046(3) 0.069(3) 0.003(2) 0.024(3) -0.002(3)
C9 0.074(4) 0.046(3) 0.076(4) 0.006(2) 0.024(3) -0.007(3)
C28 0.059(3) 0.045(3) 0.075(4) -0.002(2) 0.011(3) 0.005(2)
C10 0.072(4) 0.052(3) 0.068(4) -0.002(2) 0.019(3) -0.003(3)
C27 0.060(3) 0.049(3) 0.076(4) -0.003(2) 0.016(3) 0.000(2)
C14 0.087(5) 0.051(3) 0.073(4) -0.008(3) 0.019(4) -0.002(3)
C31 0.064(4) 0.053(3) 0.072(4) -0.007(2) 0.019(3) -0.002(3)
C39 0.068(4) 0.044(3) 0.068(4) 0.005(3) 0.016(3) 0.007(2)
C42 0.093(6) 0.048(3) 0.085(5) 0.000(3) 0.026(5) 0.003(3)
C37 0.090(4) 0.051(3) 0.067(4) -0.004(3) 0.015(3) 0.010(3)
C21 0.082(5) 0.055(3) 0.076(5) 0.012(3) 0.006(4) -0.019(3)
F12 0.116(18) 0.051(7) 0.083(8) -0.022(5) 0.022(9) 0.018(9)
C38 0.083(4) 0.061(3) 0.068(4) -0.002(3) 0.003(3) 0.016(3)
C20 0.074(4) 0.052(3) 0.080(4) 0.010(3) 0.012(3) -0.008(3)
C33 0.075(4) 0.050(3) 0.090(4) -0.020(3) 0.028(3) -0.003(3)
F12A 0.21(2) 0.069(6) 0.074(5) 0.025(4) 0.048(8) 0.072(10)
C2 0.091(4) 0.039(3) 0.148(6) 0.008(3) 0.063(4) 0.001(3)
C19 0.070(4) 0.052(3) 0.090(4) 0.006(3) 0.006(3) -0.013(3)
C34 0.075(4) 0.055(3) 0.101(5) -0.019(3) 0.031(4) -0.006(3)
C1 0.108(7) 0.035(4) 0.190(10) 0.000 0.088(8) 0.000
F11A 0.204(18) 0.067(5) 0.156(11) 0.026(7) 0.101(12) 0.052(8)
C17 0.114(5) 0.053(3) 0.098(5) 0.027(3) -0.019(4) -0.023(3)
C16 0.096(5) 0.056(3) 0.110(5) 0.025(3) -0.024(4) -0.024(3)
F10A 0.096(10) 0.051(5) 0.33(4) -0.013(12) -0.028(13) -0.005(5)
F11 0.069(9) 0.061(7) 0.21(3) -0.009(14) 0.002(13) 0.025(5)
F10 0.137(18) 0.040(5) 0.147(14) 0.001(6) 0.066(12) -0.003(7)
F7A 0.096(15) 0.043(5) 0.163(15) -0.004(9) 0.073(12) -0.008(8)
F8A 0.082(9) 0.049(7) 0.31(4) 0.010(16) 0.053(19) 0.015(6)
F9A 0.28(4) 0.087(10) 0.083(9) -0.014(7) 0.037(14) -0.078(18)
F4A 0.104(11) 0.108(16) 0.18(3) 0.064(15) -0.027(13) -0.040(9)
F5A 0.139(17) 0.044(9) 0.046(9) 0.014(6) 0.017(8) 0.004(8)
F6A 0.24(3) 0.053(6) 0.070(8) -0.013(6) 0.046(14) -0.052(13)
F3 0.114(3) 0.0487(17) 0.117(3) -0.0067(17) 0.045(2) -0.0087(17)
F2 0.085(2) 0.0505(17) 0.107(3) -0.0115(15) 0.020(2) 0.0010(16)
C45 0.100(11) 0.18(2) 0.093(11) 0.022(12) 0.045(8) 0.009(13)
C46 0.114(12) 0.093(14) 0.081(10) 0.003(9) 0.045(7) 0.018(10)
C47 0.086(10) 0.071(11) 0.080(9) 0.012(9) 0.024(8) 0.018(8)
C48 0.076(8) 0.095(12) 0.083(9) 0.012(9) 0.036(7) 0.007(8)
C43 0.093(10) 0.096(14) 0.067(9) 0.012(8) 0.033(7) -0.007(10)
C44 0.080(9) 0.101(16) 0.083(10) 0.017(9) 0.025(8) -0.012(10)

loop_
_atom_type_symbol
_atom_type_description
_atom_type_scat_dispersion_real
_atom_type_scat_dispersion_imag
_atom_type_scat_source
C C 0.0033 0.0016 'International Tables Vol C Tables 4.2.6.8 and 6.1.1.4'
H H 0.0000 0.0000 'International Tables Vol C Tables 4.2.6.8 and 6.1.1.4'
F F 0.0171 0.0103 'International Tables Vol C Tables 4.2.6.8 and 6.1.1.4'
N N 0.0061 0.0033 'International Tables Vol C Tables 4.2.6.8 and 6.1.1.4'

loop_
_geom_angle_atom_site_label_1
_geom_angle_atom_site_label_2
_geom_angle_atom_site_label_3
_geom_angle
_geom_angle_site_symmetry_1
_geom_angle_site_symmetry_3
_geom_angle_publ_flag
C7 N2 H2 125.2 . . ?
C7 N2 C4 109.6(4) . . ?
C4 N2 H2 125.2 . . ?
C24 N3 C24 116.9(5) 2_655 . ?
C3 N1 C3 119.5(6) . 2_655 ?
C25 N4 H4 124.8 . . ?
C28 N4 H4 124.8 . . ?
C28 N4 C25 110.4(4) . . ?
N3 C24 C25 116.5(4) . . ?
N3 C24 C23 122.8(5) . . ?
C23 C24 C25 120.7(5) . . ?
C41 C36 C26 121.9(5) . . ?
C41 C36 C37 118.6(4) . . ?
C37 C36 C26 119.5(4) . . ?
C13 C8 C7 123.1(5) . . ?
C13 C8 C9 118.4(4) . . ?
C9 C8 C7 118.5(4) . . ?
C11 C12 H12 119.9 . . ?
C11 C12 C13 120.2(5) . . ?
C13 C12 H12 119.9 . . ?
C30 C29 C28 120.0(4) . . ?
C30 C29 C34 118.3(4) . . ?
C34 C29 C28 121.8(5) . . ?
N2 C7 C8 123.4(4) . . ?
N2 C7 C6 107.7(4) . . ?
C6 C7 C8 128.9(5) . . ?
C31 C32 C35 120.2(5) . . ?
C33 C32 C35 120.1(5) . . ?
C33 C32 C31 119.7(4) . . ?
C19 C18 C21 119.7(5) . . ?
C17 C18 C21 120.8(5) . . ?
C17 C18 C19 119.4(5) . . ?
C12 C11 C10 121.0(4) . . ?
C12 C11 C14 119.8(5) . . ?
C10 C11 C14 119.1(5) . . ?
N1 C3 C4 118.1(4) . . ?
N1 C3 C2 121.2(5) . . ?
C2 C3 C4 120.6(5) . . ?
C25 C26 C36 128.1(4) . . ?
C25 C26 C27 107.2(4) . . ?
C27 C26 C36 124.7(5) . . ?
N4 C25 C24 121.5(5) . . ?
N4 C25 C26 106.3(4) . . ?
C26 C25 C24 132.1(4) . . ?
C24 C23 H23 120.9 . . ?
C22 C23 C24 118.2(5) . . ?
C22 C23 H23 120.9 . . ?
C20 C15 C5 120.0(5) . . ?
C16 C15 C5 121.2(5) . . ?
C16 C15 C20 118.8(5) . . ?
F9 C35 C32 112.1(6) . . ?
F7 C35 F9 107.9(10) . . ?
F7 C35 C32 115.8(9) . . ?
F7 C35 F8 108.6(13) . . ?
F8 C35 F9 101.8(8) . . ?
F8 C35 C32 109.7(7) . . ?
F7A C35 C32 114.9(10) . . ?
F7A C35 F8A 103.2(14) . . ?
F7A C35 F9A 103.5(14) . . ?
F8A C35 C32 115.9(10) . . ?
F8A C35 F9A 106.4(14) . . ?
F9A C35 C32 111.7(9) . . ?
N2 C4 C3 121.8(5) . . ?
C5 C4 N2 106.6(4) . . ?
C5 C4 C3 131.5(4) . . ?
C36 C41 H41 119.7 . . ?
C36 C41 C40 120.6(5) . . ?
C40 C41 H41 119.7 . . ?
C4 C5 C15 127.2(4) . . ?
C4 C5 C6 107.9(4) . . ?
C6 C5 C15 124.9(5) . . ?
C29 C30 H30 119.6 . . ?
C29 C30 C31 120.8(5) . . ?
C31 C30 H30 119.6 . . ?
C23 C22 C23 120.3(6) 2_655 . ?
C23 C22 H22 119.8 . . ?
C23 C22 H22 119.8 2_655 . ?
C41 C40 H40 120.0 . . ?
C39 C40 C41 120.0(5) . . ?
C39 C40 H40 120.0 . . ?
C8 C13 H13 119.8 . . ?
C12 C13 C8 120.4(5) . . ?
C12 C13 H13 119.8 . . ?
C7 C6 C5 108.1(4) . . ?
C7 C6 H6 125.9 . . ?
C5 C6 H6 125.9 . . ?
C8 C9 H9 119.5 . . ?
C10 C9 C8 121.0(5) . . ?
C10 C9 H9 119.5 . . ?
N4 C28 C29 123.7(4) . . ?
C27 C28 N4 107.6(4) . . ?
C27 C28 C29 128.6(5) . . ?
C11 C10 C9 119.0(5) . . ?
C11 C10 H10 120.5 . . ?
C9 C10 H10 120.5 . . ?
C26 C27 H27 125.8 . . ?
C28 C27 C26 108.5(5) . . ?
C28 C27 H27 125.8 . . ?
F1 C14 C11 113.8(5) . . ?
F1 C14 F3 105.0(5) . . ?
F1 C14 F2 106.4(5) . . ?
F3 C14 C11 112.9(5) . . ?
F2 C14 C11 113.3(5) . . ?
F2 C14 F3 104.5(4) . . ?
C32 C31 C30 120.3(5) . . ?
C32 C31 H31 119.9 . . ?
C30 C31 H31 119.9 . . ?
C40 C39 C42 120.0(5) . . ?
C38 C39 C40 120.1(5) . . ?
C38 C39 C42 119.8(5) . . ?
F12 C42 C39 116.3(9) . . ?
F12 C42 F10 101.4(10) . . ?
F12A C42 C39 116.1(7) . . ?
F12A C42 F11A 100.9(10) . . ?
F11A C42 C39 111.0(6) . . ?
F10A C42 C39 113.4(8) . . ?
F10A C42 F12A 110.5(11) . . ?
F10A C42 F11A 103.4(12) . . ?
F11 C42 C39 115.1(7) . . ?
F11 C42 F12 107.0(13) . . ?
F11 C42 F10 108.4(13) . . ?
F10 C42 C39 107.5(8) . . ?
C36 C37 H37 119.9 . . ?
C38 C37 C36 120.3(5) . . ?
C38 C37 H37 119.9 . . ?
F5 C21 F4 103.1(13) . . ?
F5 C21 C18 113.6(8) . . ?
F4 C21 C18 106.2(10) . . ?
F6 C21 F5 115.9(14) . . ?
F6 C21 F4 100.3(13) . . ?
F6 C21 C18 115.3(10) . . ?
F4A C21 C18 116.4(18) . . ?
F4A C21 F6A 108.3(14) . . ?
F5A C21 C18 114.5(10) . . ?
F5A C21 F4A 106.2(17) . . ?
F5A C21 F6A 101(2) . . ?
F6A C21 C18 109.7(13) . . ?
C39 C38 C37 120.3(5) . . ?
C39 C38 H38 119.9 . . ?
C37 C38 H38 119.9 . . ?
C15 C20 H20 119.8 . . ?
C15 C20 C19 120.5(5) . . ?
C19 C20 H20 119.8 . . ?
C32 C33 H33 120.1 . . ?
C32 C33 C34 119.8(5) . . ?
C34 C33 H33 120.1 . . ?
C3 C2 H2A 120.7 . . ?
C1 C2 C3 118.7(6) . . ?
C1 C2 H2A 120.7 . . ?
C18 C19 C20 119.8(5) . . ?
C18 C19 H19 120.1 . . ?
C20 C19 H19 120.1 . . ?
C29 C34 H34 119.5 . . ?
C33 C34 C29 121.0(5) . . ?
C33 C34 H34 119.5 . . ?
C2 C1 C2 120.7(7) . 2_655 ?
C2 C1 H1 119.6 . . ?
C2 C1 H1 119.6 2_655 . ?
C18 C17 H17 119.3 . . ?
C18 C17 C16 121.4(6) . . ?
C16 C17 H17 119.3 . . ?
C15 C16 C17 120.1(6) . . ?
C15 C16 H16 119.9 . . ?
C17 C16 H16 119.9 . . ?
C46 C45 H45 120.0 . . ?
C46 C45 C44 120.0 . . ?
C44 C45 H45 120.0 . . ?
C45 C46 H46 120.0 . . ?
C47 C46 C45 120.0 . . ?
C47 C46 H46 120.0 . . ?
C46 C47 H47 120.0 . . ?
C46 C47 C48 120.0 . . ?
C48 C47 H47 120.0 . . ?
C47 C48 H48 120.0 . . ?
C43 C48 C47 120.0 . . ?
C43 C48 H48 120.0 . . ?
C48 C43 H43 120.0 . . ?
C48 C43 C44 120.0 . . ?
C44 C43 H43 120.0 . . ?
C45 C44 H44 120.0 . . ?
C43 C44 C45 120.0 . . ?
C43 C44 H44 120.0 . . ?

loop_
_geom_bond_atom_site_label_1
_geom_bond_atom_site_label_2
_geom_bond_distance
_geom_bond_site_symmetry_2
_geom_bond_publ_flag
F5 C21 1.317(11) . ?
F1 C14 1.324(6) . ?
N2 H2 0.8800 . ?
N2 C7 1.368(6) . ?
N2 C4 1.390(5) . ?
N3 C24 1.365(5) . ?
N3 C24 1.365(5) 2_655 ?
N1 C3 1.359(5) . ?
N1 C3 1.359(5) 2_655 ?
N4 H4 0.8800 . ?
N4 C25 1.379(5) . ?
N4 C28 1.363(6) . ?
F4 C21 1.353(12) . ?
F6 C21 1.314(13) . ?
C24 C25 1.456(7) . ?
C24 C23 1.389(6) . ?
F9 C35 1.321(9) . ?
C36 C26 1.493(6) . ?
C36 C41 1.375(6) . ?
C36 C37 1.391(7) . ?
C8 C7 1.471(6) . ?
C8 C13 1.396(6) . ?
C8 C9 1.401(6) . ?
C12 H12 0.9500 . ?
C12 C11 1.369(7) . ?
C12 C13 1.388(6) . ?
C29 C30 1.371(7) . ?
C29 C28 1.475(6) . ?
C29 C34 1.396(7) . ?
C7 C6 1.369(6) . ?
C32 C35 1.485(7) . ?
C32 C31 1.378(6) . ?
C32 C33 1.373(7) . ?
C18 C21 1.503(7) . ?
C18 C19 1.356(7) . ?
C18 C17 1.338(7) . ?
C11 C10 1.385(7) . ?
C11 C14 1.480(7) . ?
C3 C4 1.441(7) . ?
C3 C2 1.403(7) . ?
C26 C25 1.393(7) . ?
C26 C27 1.409(6) . ?
C23 H23 0.9500 . ?
C23 C22 1.383(6) . ?
C15 C5 1.497(6) . ?
C15 C20 1.363(7) . ?
C15 C16 1.357(7) . ?
C35 F7 1.277(11) . ?
C35 F8 1.317(10) . ?
C35 F7A 1.280(13) . ?
C35 F8A 1.298(13) . ?
C35 F9A 1.334(13) . ?
C4 C5 1.380(6) . ?
C41 H41 0.9500 . ?
C41 C40 1.388(6) . ?
C5 C6 1.403(6) . ?
C30 H30 0.9500 . ?
C30 C31 1.388(6) . ?
C22 H22 0.9500 . ?
C40 H40 0.9500 . ?
C40 C39 1.376(7) . ?
C13 H13 0.9500 . ?
C6 H6 0.9500 . ?
C9 H9 0.9500 . ?
C9 C10 1.389(6) . ?
C28 C27 1.358(6) . ?
C10 H10 0.9500 . ?
C27 H27 0.9500 . ?
C14 F3 1.352(6) . ?
C14 F2 1.343(6) . ?
C31 H31 0.9500 . ?
C39 C42 1.484(7) . ?
C39 C38 1.357(7) . ?
C42 F12 1.295(16) . ?
C42 F12A 1.286(11) . ?
C42 F11A 1.369(13) . ?
C42 F10A 1.279(13) . ?
C42 F11 1.248(13) . ?
C42 F10 1.396(14) . ?
C37 H37 0.9500 . ?
C37 C38 1.390(7) . ?
C21 F4A 1.325(15) . ?
C21 F5A 1.311(11) . ?
C21 F6A 1.349(16) . ?
C38 H38 0.9500 . ?
C20 H20 0.9500 . ?
C20 C19 1.393(7) . ?
C33 H33 0.9500 . ?
C33 C34 1.383(7) . ?
C2 H2A 0.9500 . ?
C2 C1 1.378(6) . ?
C19 H19 0.9500 . ?
C34 H34 0.9500 . ?
C1 H1 0.9500 . ?
C17 H17 0.9500 . ?
C17 C16 1.382(7) . ?
C16 H16 0.9500 . ?
C45 H45 0.9500 . ?
C45 C46 1.3900 . ?
C45 C44 1.3900 . ?
C46 H46 0.9500 . ?
C46 C47 1.3900 . ?
C47 H47 0.9500 . ?
C47 C48 1.3900 . ?
C48 H48 0.9500 . ?
C48 C43 1.3900 . ?
C43 H43 0.9500 . ?
C43 C44 1.3900 . ?
C44 H44 0.9500 . ?

loop_
_geom_torsion_atom_site_label_1
_geom_torsion_atom_site_label_2
_geom_torsion_atom_site_label_3
_geom_torsion_atom_site_label_4
_geom_torsion
_geom_torsion_site_symmetry_1
_geom_torsion_site_symmetry_2
_geom_torsion_site_symmetry_3
_geom_torsion_site_symmetry_4
_geom_torsion_publ_flag
N2 C7 C6 C5 -0.6(6) . . . . ?
N2 C4 C5 C15 -179.2(5) . . . . ?
N2 C4 C5 C6 0.3(6) . . . . ?
N3 C24 C25 N4 -14.7(7) . . . . ?
N3 C24 C25 C26 162.0(5) . . . . ?
N3 C24 C23 C22 -8.2(7) . . . . ?
N1 C3 C4 N2 -8.3(8) . . . . ?
N1 C3 C4 C5 168.2(5) . . . . ?
N1 C3 C2 C1 -2.7(8) . . . . ?
N4 C28 C27 C26 -1.1(6) . . . . ?
C24 N3 C24 C25 -175.1(5) 2_655 . . . ?
C24 N3 C24 C23 4.2(3) 2_655 . . . ?
C24 C23 C22 C23 3.9(3) . . . 2_655 ?
C36 C26 C25 N4 -179.5(5) . . . . ?
C36 C26 C25 C24 3.4(9) . . . . ?
C36 C26 C27 C28 -179.7(5) . . . . ?
C36 C41 C40 C39 1.6(8) . . . . ?
C36 C37 C38 C39 -0.3(9) . . . . ?
C8 C7 C6 C5 178.6(5) . . . . ?
C8 C9 C10 C11 2.0(7) . . . . ?
C12 C11 C10 C9 -1.4(7) . . . . ?
C12 C11 C14 F1 -97.3(6) . . . . ?
C12 C11 C14 F3 22.3(7) . . . . ?
C12 C11 C14 F2 140.9(5) . . . . ?
C29 C30 C31 C32 0.1(8) . . . . ?
C29 C28 C27 C26 175.7(5) . . . . ?
C7 N2 C4 C3 176.6(5) . . . . ?
C7 N2 C4 C5 -0.7(6) . . . . ?
C7 C8 C13 C12 -179.6(5) . . . . ?
C7 C8 C9 C10 178.2(5) . . . . ?
C32 C33 C34 C29 1.5(9) . . . . ?
C18 C17 C16 C15 -1.6(11) . . . . ?
C11 C12 C13 C8 0.9(7) . . . . ?
C3 N1 C3 C4 -177.9(6) 2_655 . . . ?
C3 N1 C3 C2 1.4(4) 2_655 . . . ?
C3 C4 C5 C15 3.9(10) . . . . ?
C3 C4 C5 C6 -176.6(6) . . . . ?
C3 C2 C1 C2 1.3(4) . . . 2_655 ?
C26 C36 C41 C40 175.5(5) . . . . ?
C26 C36 C37 C38 -176.2(5) . . . . ?
C25 N4 C28 C29 -175.6(5) . . . . ?
C25 N4 C28 C27 1.3(6) . . . . ?
C25 C24 C23 C22 171.1(4) . . . . ?
C25 C26 C27 C28 0.5(6) . . . . ?
C23 C24 C25 N4 166.0(4) . . . . ?
C23 C24 C25 C26 -17.3(9) . . . . ?
C15 C5 C6 C7 179.7(5) . . . . ?
C15 C20 C19 C18 0.3(8) . . . . ?
C35 C32 C31 C30 176.6(5) . . . . ?
C35 C32 C33 C34 -177.4(5) . . . . ?
C4 N2 C7 C8 -178.5(5) . . . . ?
C4 N2 C7 C6 0.8(6) . . . . ?
C4 C3 C2 C1 176.6(5) . . . . ?
C4 C5 C6 C7 0.2(6) . . . . ?
C41 C36 C26 C25 -60.5(7) . . . . ?
C41 C36 C26 C27 119.6(6) . . . . ?
C41 C36 C37 C38 2.8(8) . . . . ?
C41 C40 C39 C42 -176.3(5) . . . . ?
C41 C40 C39 C38 1.0(8) . . . . ?
C5 C15 C20 C19 178.1(5) . . . . ?
C5 C15 C16 C17 -177.5(6) . . . . ?
C30 C29 C28 N4 155.5(5) . . . . ?
C30 C29 C28 C27 -20.8(8) . . . . ?
C30 C29 C34 C33 -3.0(8) . . . . ?
C40 C39 C42 F12 -1.6(15) . . . . ?
C40 C39 C42 F12A 174.6(14) . . . . ?
C40 C39 C42 F11A -71.0(14) . . . . ?
C40 C39 C42 F10A 45(2) . . . . ?
C40 C39 C42 F11 -128(2) . . . . ?
C40 C39 C42 F10 111.3(14) . . . . ?
C40 C39 C38 C37 -1.7(9) . . . . ?
C13 C8 C7 N2 -22.6(8) . . . . ?
C13 C8 C7 C6 158.3(5) . . . . ?
C13 C8 C9 C10 -1.1(7) . . . . ?
C13 C12 C11 C10 0.0(7) . . . . ?
C13 C12 C11 C14 178.8(5) . . . . ?
C9 C8 C7 N2 158.1(5) . . . . ?
C9 C8 C7 C6 -21.0(8) . . . . ?
C9 C8 C13 C12 -0.3(7) . . . . ?
C28 N4 C25 C24 176.4(5) . . . . ?
C28 N4 C25 C26 -1.0(6) . . . . ?
C28 C29 C30 C31 -177.0(5) . . . . ?
C28 C29 C34 C33 176.2(5) . . . . ?
C10 C11 C14 F1 81.5(7) . . . . ?
C10 C11 C14 F3 -158.9(5) . . . . ?
C10 C11 C14 F2 -40.3(7) . . . . ?
C27 C26 C25 N4 0.3(5) . . . . ?
C27 C26 C25 C24 -176.7(5) . . . . ?
C14 C11 C10 C9 179.8(5) . . . . ?
C31 C32 C35 F9 145.9(11) . . . . ?
C31 C32 C35 F7 21(2) . . . . ?
C31 C32 C35 F8 -101.8(12) . . . . ?
C31 C32 C35 F7A -23.1(17) . . . . ?
C31 C32 C35 F8A -143(2) . . . . ?
C31 C32 C35 F9A 94(3) . . . . ?
C31 C32 C33 C34 0.9(8) . . . . ?
C42 C39 C38 C37 175.7(6) . . . . ?
C37 C36 C26 C25 118.4(6) . . . . ?
C37 C36 C26 C27 -61.4(7) . . . . ?
C37 C36 C41 C40 -3.5(8) . . . . ?
C21 C18 C19 C20 -176.9(6) . . . . ?
C21 C18 C17 C16 177.5(7) . . . . ?
C38 C39 C42 F12 -178.9(13) . . . . ?
C38 C39 C42 F12A -2.8(16) . . . . ?
C38 C39 C42 F11A 111.6(13) . . . . ?
C38 C39 C42 F10A -132.4(19) . . . . ?
C38 C39 C42 F11 55(2) . . . . ?
C38 C39 C42 F10 -66.1(15) . . . . ?
C20 C15 C5 C4 -90.6(7) . . . . ?
C20 C15 C5 C6 90.0(7) . . . . ?
C20 C15 C16 C17 1.7(10) . . . . ?
C33 C32 C35 F9 -35.8(13) . . . . ?
C33 C32 C35 F7 -160.2(18) . . . . ?
C33 C32 C35 F8 76.6(12) . . . . ?
C33 C32 C35 F7A 155.2(15) . . . . ?
C33 C32 C35 F8A 35(3) . . . . ?
C33 C32 C35 F9A -87(3) . . . . ?
C33 C32 C31 C30 -1.7(8) . . . . ?
C2 C3 C4 N2 172.4(5) . . . . ?
C2 C3 C4 C5 -11.1(10) . . . . ?
C19 C18 C21 F5 173.4(13) . . . . ?
C19 C18 C21 F4 -74.0(12) . . . . ?
C19 C18 C21 F6 36.1(19) . . . . ?
C19 C18 C21 F4A -53(3) . . . . ?
C19 C18 C21 F5A -177.6(11) . . . . ?
C19 C18 C21 F6A 70(3) . . . . ?
C19 C18 C17 C16 0.8(10) . . . . ?
C34 C29 C30 C31 2.2(8) . . . . ?
C34 C29 C28 N4 -23.7(8) . . . . ?
C34 C29 C28 C27 160.0(6) . . . . ?
C17 C18 C21 F5 -3.3(15) . . . . ?
C17 C18 C21 F4 109.3(12) . . . . ?
C17 C18 C21 F6 -140.6(17) . . . . ?
C17 C18 C21 F4A 130(3) . . . . ?
C17 C18 C21 F5A 5.7(14) . . . . ?
C17 C18 C21 F6A -107(3) . . . . ?
C17 C18 C19 C20 -0.1(9) . . . . ?
C16 C15 C5 C4 88.6(8) . . . . ?
C16 C15 C5 C6 -90.8(7) . . . . ?
C16 C15 C20 C19 -1.1(9) . . . . ?
C45 C46 C47 C48 0.0 . . . . ?
C46 C45 C44 C43 0.0 . . . . ?
C46 C47 C48 C43 0.0 . . . . ?
C47 C48 C43 C44 0.0 . . . . ?
C48 C43 C44 C45 0.0 . . . . ?
C44 C45 C46 C47 0.0 . . . . ?
